data_4132852
loop_
_publ_author_name
'Yoon, Hyung'
'Marchese, Austin D.'
'Lautens, Mark'

_publ_section_title
;
 Carboiodination Catalyzed by Nickel.
;
_journal_issue 35
_journal_name_full 'Journal of the American Chemical Society'
_journal_page_first 10950
_journal_page_last 10954
_journal_paper_doi 10.1021/jacs.8b06966
_journal_volume 140
_journal_year 2018
_chemical_absolute_configuration ad
_chemical_formula_moiety 'C16 H14 I N O'
_chemical_formula_sum 'C16 H14 I N O'
_chemical_formula_weight 363.18
_space_group_crystal_system orthorhombic
_space_group_IT_number 19
_space_group_name_Hall 'P 2ac 2ab'
_space_group_name_H-M_alt 'P 21 21 21'
_atom_sites_solution_hydrogens geom
_audit_creation_method SHELXL-2016/6
_cell_angle_alpha 90
_cell_angle_beta 90
_cell_angle_gamma 90
_cell_formula_units_Z 8
_cell_length_a 8.4494(6)
_cell_length_b 12.7483(8)
_cell_length_c 25.855(2)
_cell_measurement_reflns_used 4117
_cell_measurement_temperature 150(2)
_cell_measurement_theta_max 27.27
_cell_measurement_theta_min 2.85
_cell_volume 2785.0(3)
_computing_cell_refinement APEX2
_computing_data_collection 'APEX2 (Bruker, 2014)'
_computing_data_reduction 'SAINT (Bruker, 2014)'
_computing_molecular_graphics 'PLATON (Spek, 2009)'
_computing_publication_material 'SHELXTL (Sheldrick, 2008)'
_computing_structure_refinement 'SHELXL-2016/6 (Sheldrick, 2016)'
_computing_structure_solution 'SHELXT (Sheldrick, 2015)'
_diffrn_ambient_temperature 150(2)
_diffrn_measured_fraction_theta_full 0.992
_diffrn_measured_fraction_theta_max 0.991
_diffrn_measurement_device_type 'Bruker Kappa APEX-DUO CCD'
_diffrn_measurement_method '\f and \w scans'
_diffrn_radiation_type MoK\a
_diffrn_radiation_wavelength 0.71073
_diffrn_reflns_av_R_equivalents 0.0382
_diffrn_reflns_av_unetI/netI 0.0594
_diffrn_reflns_Laue_measured_fraction_full 0.992
_diffrn_reflns_Laue_measured_fraction_max 0.991
_diffrn_reflns_limit_h_max 10
_diffrn_reflns_limit_h_min -10
_diffrn_reflns_limit_k_max 16
_diffrn_reflns_limit_k_min -11
_diffrn_reflns_limit_l_max 33
_diffrn_reflns_limit_l_min -16
_diffrn_reflns_number 12280
_diffrn_reflns_point_group_measured_fraction_full 0.995
_diffrn_reflns_point_group_measured_fraction_max 0.993
_diffrn_reflns_theta_full 25.242
_diffrn_reflns_theta_max 27.603
_diffrn_reflns_theta_min 1.575
_diffrn_source 'sealed tube with Bruker Triumph monochromator'
_exptl_absorpt_coefficient_mu 2.291
_exptl_absorpt_correction_T_max 0.7456
_exptl_absorpt_correction_T_min 0.6238
_exptl_absorpt_correction_type multi-scan
_exptl_absorpt_process_details 'SADABS (Bruker, 2014)'
_exptl_crystal_colour Colourless
_exptl_crystal_density_diffrn 1.732
_exptl_crystal_description Block
_exptl_crystal_F_000 1424
_exptl_crystal_size_max 0.170
_exptl_crystal_size_mid 0.150
_exptl_crystal_size_min 0.130
_refine_diff_density_max 0.846
_refine_diff_density_min -0.745
_refine_diff_density_rms 0.128
_refine_ls_abs_structure_details
; 
 Refined as an inversion twin. 
;
_refine_ls_abs_structure_Flack 0.49(4)
_refine_ls_extinction_method none
_refine_ls_goodness_of_fit_ref 1.045
_refine_ls_hydrogen_treatment constr
_refine_ls_matrix_type full
_refine_ls_number_parameters 355
_refine_ls_number_reflns 6259
_refine_ls_number_restraints 0
_refine_ls_restrained_S_all 1.045
_refine_ls_R_factor_all 0.0520
_refine_ls_R_factor_gt 0.0392
_refine_ls_shift/su_max 0.002
_refine_ls_shift/su_mean 0.000
_refine_ls_structure_factor_coef Fsqd
_refine_ls_weighting_details 'w=1/[\s^2^(Fo^2^)+(0.0353P)^2^+3.2181P] where P=(Fo^2^+2Fc^2^)/3'
_refine_ls_weighting_scheme calc
_refine_ls_wR_factor_gt 0.0859
_refine_ls_wR_factor_ref 0.0908
_reflns_Friedel_coverage 0.773
_reflns_Friedel_fraction_full 0.998
_reflns_Friedel_fraction_max 0.996
_reflns_number_gt 5261
_reflns_number_total 6259
_reflns_threshold_expression 'I > 2\s(I)'
_cod_data_source_file ja8b06966_si_001.cif
_cod_data_source_block d17173_a
_cod_database_code 4132852
_shelx_shelxl_version_number 2016/6
_shelx_space_group_comment
; 
The symmetry employed for this shelxl refinement is uniquely defined 
by the following loop, which should always be used as a source of 
symmetry information in preference to the above space-group names. 
They are only intended as comments. 
;
_shelx_estimated_absorpt_t_min 0.697
_shelx_estimated_absorpt_t_max 0.755

loop_
_space_group_symop_operation_xyz
'x, y, z'
'-x+1/2, -y, z+1/2'
'-x, y+1/2, -z+1/2'
'x+1/2, -y+1/2, -z'

loop_
_atom_site_label
_atom_site_type_symbol
_atom_site_fract_x
_atom_site_fract_y
_atom_site_fract_z
_atom_site_U_iso_or_equiv
_atom_site_adp_type
_atom_site_occupancy
_atom_site_site_symmetry_order
_atom_site_calc_flag
_atom_site_refinement_flags_posn
_atom_site_refinement_flags_adp
_atom_site_refinement_flags_occupancy
_atom_site_disorder_assembly
_atom_site_disorder_group
I1A I 0.42227(8) 0.84969(4) 0.20919(2) 0.01851(13) Uani 0.963(2) 1 d . . P A 1
I1C I 1.582(4) 0.8745(18) 0.2947(9) 0.061(7) Uiso 0.037(2) 1 d . . P A 2
O1A O 0.4626(7) 0.5520(5) 0.22893(19) 0.0218(14) Uani 1 1 d . . . A 1
N1A N 0.6563(8) 0.5921(6) 0.1703(3) 0.0169(15) Uani 1 1 d . . . A 1
C1A C 0.3983(9) 0.6442(6) 0.1469(3) 0.0139(16) Uani 1 1 d . . . A 1
C2A C 0.5198(10) 0.6886(6) 0.1103(3) 0.0154(17) Uani 1 1 d . . . A 1
C3A C 0.5070(11) 0.7570(7) 0.0693(3) 0.0221(19) Uani 1 1 d . . . A 1
H3AA H 0.406557 0.784063 0.059526 0.026 Uiso 1 1 calc R U . A 1
C4A C 0.6429(14) 0.7864(8) 0.0420(3) 0.030(2) Uani 1 1 d . . . A 1
H4AA H 0.635597 0.834485 0.014070 0.036 Uiso 1 1 calc R U . A 1
C5A C 0.7908(13) 0.7444(7) 0.0563(3) 0.027(2) Uani 1 1 d . . . A 1
H5AA H 0.881949 0.761463 0.036518 0.032 Uiso 1 1 calc R U . A 1
C6A C 0.8060(12) 0.6786(8) 0.0987(3) 0.025(2) Uani 1 1 d . . . A 1
H6AA H 0.906471 0.653267 0.109561 0.030 Uiso 1 1 calc R U . A 1
C7A C 0.6692(10) 0.6514(7) 0.1246(3) 0.0178(18) Uani 1 1 d . . . A 1
C8A C 0.5061(10) 0.5897(7) 0.1883(3) 0.0159(17) Uani 1 1 d . . . A 1
C9A C 0.7927(11) 0.5464(8) 0.1970(4) 0.028(2) Uani 1 1 d . . . A 1
H9AA H 0.760180 0.522067 0.231347 0.043 Uiso 1 1 calc R U . A 1
H9AB H 0.875696 0.599632 0.200633 0.043 Uiso 1 1 calc R U . A 1
H9AC H 0.833447 0.487093 0.176938 0.043 Uiso 1 1 calc R U . A 1
C10A C 0.2918(10) 0.7258(6) 0.1722(3) 0.0168(17) Uani 1 1 d . . . A 1
H10A H 0.224114 0.690788 0.198262 0.020 Uiso 1 1 calc R U . A 1
H10B H 0.221623 0.756600 0.145592 0.020 Uiso 1 1 calc R U . A 1
C11A C 0.2921(10) 0.5589(6) 0.1226(3) 0.0168(17) Uani 1 1 d . . . A 1
C12A C 0.2800(11) 0.5481(7) 0.0693(3) 0.0216(19) Uani 1 1 d . . . A 1
H12A H 0.340221 0.592236 0.047143 0.026 Uiso 1 1 calc R U . A 1
C13A C 0.1793(12) 0.4725(8) 0.0482(3) 0.028(2) Uani 1 1 d . . . A 1
H13A H 0.168718 0.466912 0.011714 0.033 Uiso 1 1 calc R U . A 1
C14A C 0.0956(12) 0.4061(7) 0.0799(4) 0.031(2) Uani 1 1 d . . . A 1
H14A H 0.030142 0.352976 0.065426 0.037 Uiso 1 1 calc R U . A 1
C15A C 0.1073(11) 0.4172(7) 0.1328(4) 0.027(2) Uani 1 1 d . . . A 1
H15A H 0.048670 0.371911 0.154858 0.033 Uiso 1 1 calc R U . A 1
C16A C 0.2034(11) 0.4933(7) 0.1542(3) 0.0214(19) Uani 1 1 d . . . A 1
H16A H 0.208797 0.500932 0.190667 0.026 Uiso 1 1 calc R U . A 1
I1B I 1.07568(8) 0.39432(4) 0.29586(2) 0.01850(13) Uani 0.963(2) 1 d . . P A 1
I2D I 0.932(4) 0.4221(19) 0.2069(9) 0.063(7) Uiso 0.037(2) 1 d . . P A 2
O1B O 1.0391(7) 0.6905(5) 0.2771(2) 0.0233(14) Uani 1 1 d . . . A 1
N1B N 0.8403(9) 0.6499(6) 0.3348(3) 0.0204(16) Uani 1 1 d . . . A 1
C1B C 1.0981(10) 0.5993(6) 0.3599(3) 0.0159(16) Uani 1 1 d . . . A 1
C2B C 0.9739(10) 0.5565(7) 0.3965(3) 0.0168(18) Uani 1 1 d . . . A 1
C3B C 0.9865(12) 0.4927(7) 0.4390(3) 0.025(2) Uani 1 1 d . . . A 1
H3BA H 1.086358 0.465722 0.449331 0.030 Uiso 1 1 calc R U . A 1
C4B C 0.8493(13) 0.4683(8) 0.4667(4) 0.030(2) Uani 1 1 d . . . A 1
H4BA H 0.856165 0.423970 0.496124 0.036 Uiso 1 1 calc R U . A 1
C5B C 0.7058(13) 0.5072(8) 0.4520(4) 0.031(2) Uani 1 1 d . . . A 1
H5BA H 0.614720 0.491306 0.472059 0.037 Uiso 1 1 calc R U . A 1
C6B C 0.6906(11) 0.5695(7) 0.4086(4) 0.026(2) Uani 1 1 d . . . A 1
H6BA H 0.590383 0.595734 0.398066 0.031 Uiso 1 1 calc R U . A 1
C7B C 0.8245(10) 0.5918(7) 0.3812(3) 0.0188(18) Uani 1 1 d . . . A 1
C8B C 0.9933(11) 0.6511(7) 0.3179(3) 0.0172(18) Uani 1 1 d . . . A 1
C9B C 0.7065(11) 0.6974(7) 0.3079(4) 0.027(2) Uani 1 1 d . . . A 1
H9BA H 0.743887 0.731618 0.276193 0.040 Uiso 1 1 calc R U . A 1
H9BB H 0.656385 0.749616 0.330365 0.040 Uiso 1 1 calc R U . A 1
H9BC H 0.629332 0.642945 0.298954 0.040 Uiso 1 1 calc R U . A 1
C10B C 1.2074(10) 0.5164(7) 0.3353(3) 0.0189(18) Uani 1 1 d . . . A 1
H10C H 1.273618 0.484279 0.362588 0.023 Uiso 1 1 calc R U . A 1
H10D H 1.278885 0.551252 0.310255 0.023 Uiso 1 1 calc R U . A 1
C11B C 1.2040(10) 0.6841(6) 0.3849(3) 0.0163(17) Uani 1 1 d . . . A 1
C12B C 1.2113(11) 0.6998(7) 0.4383(3) 0.0211(19) Uani 1 1 d . . . A 1
H12B H 1.148167 0.657984 0.460660 0.025 Uiso 1 1 calc R U . A 1
C13B C 1.3099(14) 0.7759(8) 0.4590(4) 0.031(3) Uani 1 1 d . . . A 1
H13B H 1.315560 0.784886 0.495447 0.037 Uiso 1 1 calc R U . A 1
C14B C 1.3984(12) 0.8377(7) 0.4274(3) 0.030(2) Uani 1 1 d . . . A 1
H14B H 1.466579 0.889275 0.441799 0.036 Uiso 1 1 calc R U . A 1
C15B C 1.3892(10) 0.8254(7) 0.3744(4) 0.027(2) Uani 1 1 d . . . A 1
H15B H 1.447966 0.871076 0.352651 0.033 Uiso 1 1 calc R U . A 1
C16B C 1.2971(11) 0.7487(7) 0.3526(3) 0.0221(19) Uani 1 1 d . . . A 1
H16B H 1.295970 0.739092 0.316138 0.026 Uiso 1 1 calc R U . A 1

loop_
_atom_site_aniso_label
_atom_site_aniso_U_11
_atom_site_aniso_U_22
_atom_site_aniso_U_33
_atom_site_aniso_U_23
_atom_site_aniso_U_13
_atom_site_aniso_U_12
I1A 0.0186(3) 0.0168(3) 0.0201(2) -0.00239(19) -0.0002(3) -0.0021(2)
O1A 0.018(4) 0.031(3) 0.017(2) 0.011(2) -0.001(2) 0.002(3)
N1A 0.009(4) 0.020(4) 0.021(3) -0.001(3) 0.002(3) 0.001(3)
C1A 0.011(4) 0.013(4) 0.018(3) 0.002(3) 0.002(3) 0.000(3)
C2A 0.017(4) 0.013(4) 0.016(3) 0.000(3) 0.001(3) -0.005(3)
C3A 0.026(5) 0.016(4) 0.024(4) 0.001(3) 0.003(4) 0.000(4)
C4A 0.045(7) 0.022(5) 0.022(4) 0.007(4) 0.005(4) -0.008(5)
C5A 0.031(6) 0.028(5) 0.021(4) -0.008(4) 0.013(4) -0.014(5)
C6A 0.019(5) 0.036(6) 0.021(4) -0.003(4) 0.004(3) -0.006(4)
C7A 0.021(5) 0.018(4) 0.015(3) -0.001(3) 0.003(3) -0.005(4)
C8A 0.014(4) 0.014(4) 0.020(4) -0.003(3) 0.001(3) 0.001(3)
C9A 0.015(5) 0.034(5) 0.037(5) 0.005(4) -0.004(4) 0.009(4)
C10A 0.015(4) 0.015(4) 0.021(4) -0.005(3) -0.005(3) 0.002(3)
C11A 0.017(5) 0.016(4) 0.017(4) -0.004(3) -0.003(3) 0.003(3)
C12A 0.015(5) 0.028(5) 0.022(4) 0.002(3) 0.003(3) 0.000(4)
C13A 0.030(6) 0.030(6) 0.023(4) -0.007(4) -0.005(4) -0.003(4)
C14A 0.022(6) 0.027(5) 0.044(5) -0.006(4) -0.002(4) -0.009(4)
C15A 0.026(6) 0.011(4) 0.046(5) -0.001(4) -0.001(4) 0.001(4)
C16A 0.020(5) 0.020(5) 0.024(4) 0.001(3) 0.006(3) 0.001(4)
I1B 0.0188(3) 0.0164(3) 0.0204(2) -0.00181(19) 0.0001(3) -0.0022(2)
O1B 0.023(4) 0.027(3) 0.020(3) 0.004(2) -0.001(2) -0.003(3)
N1B 0.016(4) 0.020(4) 0.025(4) 0.000(3) 0.000(3) 0.002(3)
C1B 0.013(5) 0.013(4) 0.021(3) -0.001(3) 0.001(3) 0.005(3)
C2B 0.015(4) 0.015(4) 0.020(4) -0.002(3) 0.004(3) -0.005(3)
C3B 0.030(6) 0.020(5) 0.024(4) 0.005(4) 0.002(4) -0.002(4)
C4B 0.036(6) 0.025(5) 0.029(5) -0.001(4) 0.013(4) -0.009(5)
C5B 0.027(6) 0.033(6) 0.031(5) 0.000(4) 0.010(4) -0.004(5)
C6B 0.006(5) 0.024(5) 0.047(5) -0.011(4) 0.007(4) 0.002(4)
C7B 0.018(5) 0.016(4) 0.023(4) -0.003(3) -0.001(3) 0.004(3)
C8B 0.020(4) 0.017(4) 0.015(3) 0.002(3) -0.001(3) -0.001(4)
C9B 0.023(5) 0.025(5) 0.032(5) 0.002(4) -0.005(4) 0.005(4)
C10B 0.011(4) 0.021(5) 0.025(4) 0.000(3) 0.001(3) -0.004(4)
C11B 0.010(4) 0.009(4) 0.030(4) 0.004(3) -0.005(3) 0.005(3)
C12B 0.022(5) 0.020(5) 0.021(4) 0.002(3) -0.001(3) 0.002(4)
C13B 0.040(7) 0.022(5) 0.032(5) -0.004(4) -0.002(4) 0.001(5)
C14B 0.020(6) 0.024(5) 0.046(5) -0.009(4) -0.005(4) -0.004(4)
C15B 0.015(5) 0.023(5) 0.043(5) 0.002(4) -0.001(4) -0.012(4)
C16B 0.017(5) 0.018(5) 0.031(4) 0.008(4) 0.003(4) 0.001(4)

loop_
_atom_type_symbol
_atom_type_description
_atom_type_scat_dispersion_real
_atom_type_scat_dispersion_imag
_atom_type_scat_source
C C 0.0033 0.0016 'International Tables Vol C Tables 4.2.6.8 and 6.1.1.4'
H H 0.0000 0.0000 'International Tables Vol C Tables 4.2.6.8 and 6.1.1.4'
N N 0.0061 0.0033 'International Tables Vol C Tables 4.2.6.8 and 6.1.1.4'
O O 0.0106 0.0060 'International Tables Vol C Tables 4.2.6.8 and 6.1.1.4'
I I -0.4742 1.8119 'International Tables Vol C Tables 4.2.6.8 and 6.1.1.4'

loop_
_geom_angle_atom_site_label_1
_geom_angle_atom_site_label_2
_geom_angle_atom_site_label_3
_geom_angle
C8A N1A C7A 112.0(7)
C8A N1A C9A 124.5(7)
C7A N1A C9A 123.3(7)
C2A C1A C10A 114.6(6)
C2A C1A C11A 113.9(6)
C10A C1A C11A 108.2(7)
C2A C1A C8A 101.5(6)
C10A C1A C8A 110.6(6)
C11A C1A C8A 107.6(6)
C3A C2A C7A 119.3(7)
C3A C2A C1A 131.9(8)
C7A C2A C1A 108.8(6)
C2A C3A C4A 119.5(9)
C2A C3A H3AA 120.2
C4A C3A H3AA 120.2
C3A C4A C5A 119.7(8)
C3A C4A H4AA 120.2
C5A C4A H4AA 120.2
C6A C5A C4A 121.3(9)
C6A C5A H5AA 119.4
C4A C5A H5AA 119.4
C7A C6A C5A 117.2(9)
C7A C6A H6AA 121.4
C5A C6A H6AA 121.4
C6A C7A C2A 122.9(8)
C6A C7A N1A 127.3(8)
C2A C7A N1A 109.5(7)
O1A C8A N1A 126.3(8)
O1A C8A C1A 126.3(8)
N1A C8A C1A 107.4(6)
N1A C9A H9AA 109.5
N1A C9A H9AB 109.5
H9AA C9A H9AB 109.5
N1A C9A H9AC 109.5
H9AA C9A H9AC 109.5
H9AB C9A H9AC 109.5
C1A C10A I1A 112.9(6)
C1A C10A H10A 109.0
I1A C10A H10A 109.0
C1A C10A H10B 109.0
I1A C10A H10B 109.0
H10A C10A H10B 107.8
C12A C11A C16A 119.0(8)
C12A C11A C1A 121.1(7)
C16A C11A C1A 119.9(7)
C11A C12A C13A 120.0(8)
C11A C12A H12A 120.0
C13A C12A H12A 120.0
C14A C13A C12A 120.4(8)
C14A C13A H13A 119.8
C12A C13A H13A 119.8
C13A C14A C15A 119.4(9)
C13A C14A H14A 120.3
C15A C14A H14A 120.3
C16A C15A C14A 120.7(9)
C16A C15A H15A 119.6
C14A C15A H15A 119.6
C15A C16A C11A 120.4(8)
C15A C16A H16A 119.8
C11A C16A H16A 119.8
C8B N1B C7B 111.4(7)
C8B N1B C9B 125.3(7)
C7B N1B C9B 123.2(7)
C2B C1B C10B 115.2(6)
C2B C1B C11B 113.1(6)
C10B C1B C11B 107.8(7)
C2B C1B C8B 101.3(7)
C10B C1B C8B 110.2(6)
C11B C1B C8B 109.1(6)
C3B C2B C7B 119.2(8)
C3B C2B C1B 131.3(8)
C7B C2B C1B 109.5(7)
C2B C3B C4B 118.6(9)
C2B C3B H3BA 120.7
C4B C3B H3BA 120.7
C5B C4B C3B 120.9(9)
C5B C4B H4BA 119.6
C3B C4B H4BA 119.6
C4B C5B C6B 121.2(9)
C4B C5B H5BA 119.4
C6B C5B H5BA 119.4
C7B C6B C5B 117.6(9)
C7B C6B H6BA 121.2
C5B C6B H6BA 121.2
C6B C7B C2B 122.4(8)
C6B C7B N1B 128.8(8)
C2B C7B N1B 108.8(7)
O1B C8B N1B 125.2(8)
O1B C8B C1B 126.5(8)
N1B C8B C1B 108.3(6)
N1B C9B H9BA 109.5
N1B C9B H9BB 109.5
H9BA C9B H9BB 109.5
N1B C9B H9BC 109.5
H9BA C9B H9BC 109.5
H9BB C9B H9BC 109.5
C1B C10B I1B 112.2(5)
C1B C10B H10C 109.2
I1B C10B H10C 109.2
C1B C10B H10D 109.2
I1B C10B H10D 109.2
H10C C10B H10D 107.9
C12B C11B C16B 118.5(8)
C12B C11B C1B 122.7(8)
C16B C11B C1B 118.9(7)
C13B C12B C11B 120.6(9)
C13B C12B H12B 119.7
C11B C12B H12B 119.7
C14B C13B C12B 120.3(9)
C14B C13B H13B 119.9
C12B C13B H13B 119.9
C13B C14B C15B 120.0(9)
C13B C14B H14B 120.0
C15B C14B H14B 120.0
C16B C15B C14B 121.4(9)
C16B C15B H15B 119.3
C14B C15B H15B 119.3
C15B C16B C11B 119.2(8)
C15B C16B H16B 120.4
C11B C16B H16B 120.4

loop_
_geom_bond_atom_site_label_1
_geom_bond_atom_site_label_2
_geom_bond_distance
I1A C10A 2.150(8)
O1A C8A 1.212(9)
N1A C8A 1.353(10)
N1A C7A 1.407(10)
N1A C9A 1.464(11)
C1A C2A 1.507(10)
C1A C10A 1.523(11)
C1A C11A 1.544(11)
C1A C8A 1.568(11)
C2A C3A 1.378(11)
C2A C7A 1.398(12)
C3A C4A 1.398(13)
C3A H3AA 0.9500
C4A C5A 1.409(15)
C4A H4AA 0.9500
C5A C6A 1.387(13)
C5A H5AA 0.9500
C6A C7A 1.379(12)
C6A H6AA 0.9500
C9A H9AA 0.9800
C9A H9AB 0.9800
C9A H9AC 0.9800
C10A H10A 0.9900
C10A H10B 0.9900
C11A C12A 1.389(11)
C11A C16A 1.388(12)
C12A C13A 1.397(12)
C12A H12A 0.9500
C13A C14A 1.374(13)
C13A H13A 0.9500
C14A C15A 1.381(12)
C14A H14A 0.9500
C15A C16A 1.380(12)
C15A H15A 0.9500
C16A H16A 0.9500
I1B C10B 2.168(8)
O1B C8B 1.233(9)
N1B C8B 1.364(11)
N1B C7B 1.417(10)
N1B C9B 1.459(11)
C1B C2B 1.515(11)
C1B C10B 1.541(11)
C1B C11B 1.545(11)
C1B C8B 1.548(11)
C2B C3B 1.370(11)
C2B C7B 1.397(11)
C3B C4B 1.398(13)
C3B H3BA 0.9500
C4B C5B 1.364(14)
C4B H4BA 0.9500
C5B C6B 1.381(14)
C5B H5BA 0.9500
C6B C7B 1.364(12)
C6B H6BA 0.9500
C9B H9BA 0.9800
C9B H9BB 0.9800
C9B H9BC 0.9800
C10B H10C 0.9900
C10B H10D 0.9900
C11B C12B 1.397(11)
C11B C16B 1.413(12)
C12B C13B 1.386(14)
C12B H12B 0.9500
C13B C14B 1.359(13)
C13B H13B 0.9500
C14B C15B 1.382(13)
C14B H14B 0.9500
C15B C16B 1.372(12)
C15B H15B 0.9500
C16B H16B 0.9500

loop_
_geom_torsion_atom_site_label_1
_geom_torsion_atom_site_label_2
_geom_torsion_atom_site_label_3
_geom_torsion_atom_site_label_4
_geom_torsion
C10A C1A C2A C3A -51.0(12)
C11A C1A C2A C3A 74.4(11)
C8A C1A C2A C3A -170.3(9)
C10A C1A C2A C7A 126.9(7)
C11A C1A C2A C7A -107.7(8)
C8A C1A C2A C7A 7.6(8)
C7A C2A C3A C4A 1.3(12)
C1A C2A C3A C4A 179.0(8)
C2A C3A C4A C5A 1.1(13)
C3A C4A C5A C6A -3.5(14)
C4A C5A C6A C7A 3.5(14)
C5A C6A C7A C2A -1.1(13)
C5A C6A C7A N1A -175.4(8)
C3A C2A C7A C6A -1.3(13)
C1A C2A C7A C6A -179.5(8)
C3A C2A C7A N1A 173.9(7)
C1A C2A C7A N1A -4.3(9)
C8A N1A C7A C6A 173.2(9)
C9A N1A C7A C6A -1.9(13)
C8A N1A C7A C2A -1.7(10)
C9A N1A C7A C2A -176.8(7)
C7A N1A C8A O1A -173.6(8)
C9A N1A C8A O1A 1.5(14)
C7A N1A C8A C1A 6.6(9)
C9A N1A C8A C1A -178.3(7)
C2A C1A C8A O1A 171.6(8)
C10A C1A C8A O1A 49.6(11)
C11A C1A C8A O1A -68.5(10)
C2A C1A C8A N1A -8.6(8)
C10A C1A C8A N1A -130.6(7)
C11A C1A C8A N1A 111.3(7)
C2A C1A C10A I1A -52.6(8)
C11A C1A C10A I1A 179.1(5)
C8A C1A C10A I1A 61.4(7)
C2A C1A C11A C12A -17.9(11)
C10A C1A C11A C12A 110.8(9)
C8A C1A C11A C12A -129.6(8)
C2A C1A C11A C16A 163.9(8)
C10A C1A C11A C16A -67.4(9)
C8A C1A C11A C16A 52.2(10)
C16A C11A C12A C13A 0.2(14)
C1A C11A C12A C13A -178.0(8)
C11A C12A C13A C14A -2.1(15)
C12A C13A C14A C15A 2.3(15)
C13A C14A C15A C16A -0.7(15)
C14A C15A C16A C11A -1.2(14)
C12A C11A C16A C15A 1.4(13)
C1A C11A C16A C15A 179.6(8)
C10B C1B C2B C3B 53.5(12)
C11B C1B C2B C3B -71.0(11)
C8B C1B C2B C3B 172.4(9)
C10B C1B C2B C7B -126.2(8)
C11B C1B C2B C7B 109.2(8)
C8B C1B C2B C7B -7.3(8)
C7B C2B C3B C4B -2.3(13)
C1B C2B C3B C4B 178.0(8)
C2B C3B C4B C5B -0.3(14)
C3B C4B C5B C6B 1.9(15)
C4B C5B C6B C7B -0.9(14)
C5B C6B C7B C2B -1.7(13)
C5B C6B C7B N1B 177.5(9)
C3B C2B C7B C6B 3.3(13)
C1B C2B C7B C6B -176.9(8)
C3B C2B C7B N1B -176.0(8)
C1B C2B C7B N1B 3.7(10)
C8B N1B C7B C6B -177.2(9)
C9B N1B C7B C6B 0.1(14)
C8B N1B C7B C2B 2.2(10)
C9B N1B C7B C2B 179.4(8)
C7B N1B C8B O1B 175.5(8)
C9B N1B C8B O1B -1.7(15)
C7B N1B C8B C1B -7.0(10)
C9B N1B C8B C1B 175.8(7)
C2B C1B C8B O1B -174.0(8)
C10B C1B C8B O1B -51.6(11)
C11B C1B C8B O1B 66.5(10)
C2B C1B C8B N1B 8.5(8)
C10B C1B C8B N1B 131.0(8)
C11B C1B C8B N1B -110.9(8)
C2B C1B C10B I1B 54.8(8)
C11B C1B C10B I1B -177.9(5)
C8B C1B C10B I1B -59.0(8)
C2B C1B C11B C12B 15.3(11)
C10B C1B C11B C12B -113.2(9)
C8B C1B C11B C12B 127.2(8)
C2B C1B C11B C16B -164.5(7)
C10B C1B C11B C16B 67.0(9)
C8B C1B C11B C16B -52.7(10)
C16B C11B C12B C13B -1.1(14)
C1B C11B C12B C13B 179.1(8)
C11B C12B C13B C14B 1.3(15)
C12B C13B C14B C15B 0.6(15)
C13B C14B C15B C16B -2.8(15)
C14B C15B C16B C11B 3.0(14)
C12B C11B C16B C15B -1.0(13)
C1B C11B C16B C15B 178.8(8)
